data_4000189
_journal_name_full 'Chemistry of Materials'
_journal_year 2002
_chemical_formula_moiety '[Fe(H2O)4]3[W6S8(CN)6](H2O)24.5'
_chemical_formula_sum 'C6 H0 Fe3 N6 O36.5 S8 W6'
_chemical_formula_weight 2267.25
_chemical_name_common 'linked tugsten sulfido cyanide cluster'
_chemical_name_systematic
;
tri iron(II) octakis(mu!3$-sulfido)-hexakis(cyanide)
-hexa-tungsten- 24.6(water)solvate
;
_space_group_IT_number 15
_symmetry_cell_setting monoclinic
_symmetry_space_group_name_Hall '-C 2yc'
_symmetry_space_group_name_H-M 'C 1 2/c 1'
_atom_sites_solution_hydrogens geom
_atom_sites_solution_primary direct
_atom_sites_solution_secondary difmap
_cell_angle_alpha 90.00
_cell_angle_beta 94.940(6)
_cell_angle_gamma 90.00
_cell_formula_units_Z 4
_cell_length_a 14.6008(15)
_cell_length_b 21.968(2)
_cell_length_c 18.286(2)
_cell_measurement_reflns_used ?
_cell_measurement_temperature 165(2)
_cell_measurement_theta_max ?
_cell_measurement_theta_min ?
_cell_volume 5843.6(11)
_diffrn_ambient_temperature 165(2)
_diffrn_detector_area_resol_mean ?
_diffrn_measurement_device_type ?
_diffrn_measurement_method '\w scans'
_diffrn_radiation_monochromator graphite
_diffrn_radiation_source 'fine-focus sealed tube'
_diffrn_radiation_type MoK\a
_diffrn_radiation_wavelength 0.71073
_diffrn_reflns_av_R_equivalents 0.0804
_diffrn_reflns_av_sigmaI/netI 0.0629
_diffrn_reflns_limit_h_max 13
_diffrn_reflns_limit_h_min -14
_diffrn_reflns_limit_k_max 21
_diffrn_reflns_limit_k_min -21
_diffrn_reflns_limit_l_max 18
_diffrn_reflns_limit_l_min -18
_diffrn_reflns_number 15533
_diffrn_reflns_theta_max 20.81
_diffrn_reflns_theta_min 1.68
_diffrn_standards_decay_% 0
_diffrn_standards_interval_count ?
_diffrn_standards_interval_time ?
_diffrn_standards_number ?
_exptl_absorpt_coefficient_mu 12.848
_exptl_absorpt_correction_T_max 1
_exptl_absorpt_correction_T_min 0.693193
_exptl_absorpt_correction_type empirical
_exptl_absorpt_process_details ?
_exptl_crystal_colour 'brown red'
_exptl_crystal_density_diffrn 2.577
_exptl_crystal_density_meas ?
_exptl_crystal_density_method .
_exptl_crystal_description block
_exptl_crystal_F_000 4080
_exptl_crystal_size_max 0.06
_exptl_crystal_size_mid 0.04
_exptl_crystal_size_min 0.03
_refine_ls_extinction_coef ?
_refine_ls_extinction_method none
_refine_ls_goodness_of_fit_ref 1.213
_refine_ls_hydrogen_treatment mixed
_refine_ls_matrix_type full
_refine_ls_number_parameters 248
_refine_ls_number_reflns 3027
_refine_ls_number_restraints 1
_refine_ls_restrained_S_all 1.213
_refine_ls_R_factor_all 0.0700
_refine_ls_R_factor_gt 0.0459
_refine_ls_shift/su_max 0.042
_refine_ls_shift/su_mean 0.002
_refine_ls_structure_factor_coef Fsqd
_refine_ls_weighting_details 'calc w=1/[\s^2^(Fo^2^)+(0.0292P)^2^+0.0000P] where P=(Fo^2^+2Fc^2^)/3'
_refine_ls_weighting_scheme calc
_refine_ls_wR_factor_gt 0.0773
_refine_ls_wR_factor_ref 0.0819
_reflns_number_gt 2375
_reflns_number_total 3027
_reflns_threshold_expression >2sigma(I)
_cod_depositor_comments
;
The following automatic conversions were performed:
'_symmetry_cell_setting' value 'Monoclinic' changed to 'monoclinic'
according to '/home/saulius/struct/CIF-dictionaries/cif_core.dic'
dictionary named 'cif_core.dic' version 2.4.1 from 2010-06-29.

Automatic conversion script
Id: cif_fix_enum 1527 2010-12-29 10:47:43Z saulius 
;
_cod_original_sg_symbol_H-M 'C 2/c'
_cod_original_formula_sum 'C6 H0 Fe3 N6 O36.50 S8 W6'
_cod_database_code 4000189

loop_
_symmetry_equiv_pos_as_xyz
'x, y, z'
'-x, y, -z+1/2'
'x+1/2, y+1/2, z'
'-x+1/2, y+1/2, -z+1/2'
'-x, -y, -z'
'x, -y, z-1/2'
'-x+1/2, -y+1/2, -z'
'x+1/2, -y+1/2, z-1/2'

loop_
_atom_site_label
_atom_site_type_symbol
_atom_site_fract_x
_atom_site_fract_y
_atom_site_fract_z
_atom_site_U_iso_or_equiv
_atom_site_adp_type
_atom_site_occupancy
_atom_site_symmetry_multiplicity
_atom_site_calc_flag
_atom_site_refinement_flags
_atom_site_disorder_assembly
_atom_site_disorder_group
W1 W 0.25577(5) 0.29357(3) 0.08969(4) 0.0135(2) Uani 1 1 d . . .
W2 W 0.25709(5) 0.17560(3) 0.05241(4) 0.0123(2) Uani 1 1 d . . .
W3 W 0.12038(5) 0.24778(3) -0.00214(4) 0.0144(2) Uani 1 1 d . . .
S4 S 0.1437(3) 0.2198(2) 0.1286(3) 0.0258(13) Uani 1 1 d . . .
S5 S 0.3809(3) 0.2231(2) 0.1325(3) 0.0274(13) Uani 1 1 d . . .
S6 S 0.1295(3) 0.3554(2) 0.0319(3) 0.0266(13) Uani 1 1 d . . .
S7 S 0.3678(3) 0.35977(19) 0.0352(3) 0.0224(12) Uani 1 1 d . . .
Fe1 Fe 0.25527(19) -0.04006(11) 0.19598(15) 0.0242(7) Uani 1 1 d . . .
Fe2 Fe -0.2500 0.2500 0.0000 0.0525(15) Uani 1 2 d S . .
O11 O 0.3293(9) -0.0911(5) 0.1182(7) 0.043(4) Uani 1 1 d . . .
O12 O 0.3809(10) -0.0185(6) 0.2559(8) 0.057(4) Uani 1 1 d . . .
O13 O 0.1251(10) -0.0566(6) 0.1318(7) 0.053(4) Uani 1 1 d . . .
O14 O 0.1855(9) 0.0124(5) 0.2765(7) 0.043(4) Uani 1 1 d . . .
O21 O -0.2492(10) 0.1603(6) 0.0451(10) 0.077(6) Uani 1 1 d . . .
O22 O -0.2250(9) 0.2858(5) 0.1118(8) 0.053(4) Uani 1 1 d . . .
C1 C 0.2600(11) 0.3494(7) 0.1885(9) 0.013(4) Uiso 1 1 d . . .
N1 N 0.2399(10) -0.1178(6) 0.2621(8) 0.027(4) Uiso 1 1 d . . .
C2 C 0.2625(12) 0.0886(8) 0.1078(9) 0.021(5) Uiso 1 1 d . . .
N2 N 0.2684(11) 0.0419(7) 0.1356(8) 0.034(4) Uiso 1 1 d . . .
C3 C -0.0277(15) 0.2445(9) -0.0047(11) 0.039(6) Uiso 1 1 d . . .
N3 N -0.1072(13) 0.2444(8) -0.0055(10) 0.054(5) Uiso 1 1 d . . .
O1S O 0.2419(9) -0.0149(6) 0.4197(7) 0.050(4) Uiso 1 1 d . . .
O2S O 0.0206(10) -0.1479(6) 0.1779(8) 0.057(4) Uiso 1 1 d . . .
O3S O 0.1321(10) -0.0688(7) -0.0197(8) 0.065(5) Uiso 1 1 d . . .
O4S O 0.3703(10) 0.2518(6) 0.3118(8) 0.058(4) Uiso 1 1 d . . .
O5S O -0.3962(16) 0.0339(10) 0.0000(13) 0.143(9) Uiso 1 1 d . . .
O6S O 0.0338(14) 0.0666(9) 0.1122(10) 0.051(8) Uiso 0.73(3) 1 d P . .
O6T O -0.019(4) 0.115(3) 0.102(3) 0.07(3) Uiso 0.27(3) 1 d P . .
O7S O -0.204(3) 0.1338(10) 0.2230(17) 0.055(10) Uiso 0.74(11) 1 d P . .
O7T O -0.242(6) 0.138(2) 0.238(3) 0.01(3) Uiso 0.26(11) 1 d P . .
O8S O 0.4774(16) -0.1136(13) 0.3249(13) 0.058(10) Uiso 0.65(4) 1 d P . .
O8T O 0.488(2) -0.0720(19) 0.355(2) 0.030(16) Uiso 0.35(4) 1 d P . .
O9S O 0.5000 0.0754(17) 0.2500 0.075(17) Uiso 0.60(4) 2 d SP . .
O9T O 0.572(3) 0.1009(17) 0.219(2) 0.07(2) Uiso 0.40(4) 1 d P . .
O10S O -0.0912(15) 0.2176(10) 0.1718(12) 0.086(10) Uiso 0.79(3) 1 d P . .
O10T O -0.044(4) 0.279(3) 0.192(3) 0.04(3) Uiso 0.21(3) 1 d P . .
O10U O 0.0000 0.2970(19) 0.2500 0.140(16) Uiso 0.79(3) 2 d SP . .
O11S O -0.5083(19) 0.0653(12) 0.0885(15) 0.030(11) Uiso 0.42(3) 1 d P . .
O13S O -0.370(4) 0.140(2) 0.138(3) 0.099(18) Uiso 0.42(3) 1 d P . .
O12S O -0.432(4) 0.120(2) 0.072(4) 0.06(3) Uiso 0.29(6) 1 d P . .
O12T O -0.453(5) 0.135(3) 0.121(4) 0.07(3) Uiso 0.29(6) 1 d P . .
O14S O 0.0000 0.113(3) 0.2500 0.19(4) Uiso 0.61(7) 2 d SP . .
O15S O 0.0000 0.008(3) 0.2500 0.34(5) Uiso 0.98(10) 2 d SP . .

loop_
_atom_site_aniso_label
_atom_site_aniso_U_11
_atom_site_aniso_U_22
_atom_site_aniso_U_33
_atom_site_aniso_U_23
_atom_site_aniso_U_13
_atom_site_aniso_U_12
W1 0.0138(5) 0.0099(4) 0.0168(4) -0.0011(4) 0.0022(3) 0.0000(4)
W2 0.0105(5) 0.0083(4) 0.0182(4) 0.0015(4) 0.0016(3) 0.0006(4)
W3 0.0058(5) 0.0130(4) 0.0248(5) 0.0022(4) 0.0032(3) 0.0006(4)
S4 0.025(3) 0.027(3) 0.028(3) 0.003(3) 0.016(2) -0.001(2)
S5 0.030(4) 0.026(3) 0.024(3) 0.006(2) -0.011(2) -0.005(3)
S6 0.025(3) 0.018(3) 0.039(3) -0.004(3) 0.015(3) 0.007(2)
S7 0.017(3) 0.015(3) 0.034(3) 0.000(2) -0.005(2) -0.007(2)
Fe1 0.0289(19) 0.0137(14) 0.0286(17) 0.0072(13) -0.0054(13) -0.0014(13)
Fe2 0.012(3) 0.015(2) 0.134(5) -0.007(3) 0.022(3) -0.001(2)
O11 0.050(11) 0.031(8) 0.048(9) 0.004(7) 0.009(8) 0.002(7)
O12 0.048(11) 0.051(10) 0.067(11) 0.005(8) -0.025(8) -0.003(8)
O13 0.059(11) 0.051(10) 0.046(10) 0.017(8) -0.017(8) -0.025(8)
O14 0.044(10) 0.039(8) 0.048(9) 0.009(8) 0.015(8) 0.016(7)
O21 0.047(11) 0.023(8) 0.164(18) 0.007(10) 0.024(11) -0.025(8)
O22 0.029(10) 0.024(8) 0.108(13) -0.019(9) 0.008(9) -0.003(7)
